data_4030576
loop_
_publ_author_name
'Liedtke, Ren\'e'
'Tenberge, Fabian'
'Daniliuc, Constantin G.'
'Kehr, Gerald'
'Erker, Gerhard'

_publ_section_title
;
 Benzannulation of heterocyclic frameworks by 1,1-carboboration pathways.
;
_journal_issue 4
_journal_name_full 'The Journal of organic chemistry'
_journal_page_first 2240
_journal_page_last 2248
_journal_paper_doi 10.1021/jo502753s
_journal_volume 80
_journal_year 2015
_chemical_formula_sum 'C20 H21 F5 O S Si2'
_chemical_formula_weight 460.61
_chemical_name_systematic
; 
 ? 
;
_space_group_IT_number 15
_symmetry_cell_setting monoclinic
_symmetry_space_group_name_Hall '-C 2yc'
_symmetry_space_group_name_H-M 'C 1 2/c 1'
_atom_sites_solution_hydrogens geom
_atom_sites_solution_primary direct
_atom_sites_solution_secondary difmap
_audit_creation_method SHELXL-97
_cell_angle_alpha 90.00
_cell_angle_beta 102.229(2)
_cell_angle_gamma 90.00
_cell_formula_units_Z 8
_cell_length_a 24.4029(8)
_cell_length_b 6.2523(2)
_cell_length_c 29.3312(10)
_cell_measurement_reflns_used 3757
_cell_measurement_temperature 223(2)
_cell_measurement_theta_max 68.25
_cell_measurement_theta_min 0.88
_cell_volume 4373.6(3)
_computing_cell_refinement 'Collect (Nonius B.V., 1998)'
_computing_data_collection 'Collect (Nonius B.V., 1998)'
_computing_data_reduction 'Denzo-SMN (Otwinowski & Minor, 1997)'
_computing_molecular_graphics 'XP (BrukerAXS, 2000)'
_computing_publication_material 'SHELXL-97 (Sheldrick, 1997)'
_computing_structure_refinement 'SHELXL-97 (Sheldrick, 1997)'
_computing_structure_solution 'SHELXS-97 (Sheldrick, 1990)'
_diffrn_ambient_temperature 223(2)
_diffrn_measured_fraction_theta_full 0.979
_diffrn_measured_fraction_theta_max 0.979
_diffrn_measurement_device_type 'Nonius KappaCCD APEXII'
_diffrn_measurement_method '\w and \f scans'
_diffrn_radiation_monochromator graphite
_diffrn_radiation_source 'fine-focus sealed tube'
_diffrn_radiation_type CuK\a
_diffrn_radiation_wavelength 1.54178
_diffrn_reflns_av_R_equivalents 0.039
_diffrn_reflns_av_sigmaI/netI 0.0266
_diffrn_reflns_limit_h_max 28
_diffrn_reflns_limit_h_min 0
_diffrn_reflns_limit_k_max 7
_diffrn_reflns_limit_k_min 0
_diffrn_reflns_limit_l_max 34
_diffrn_reflns_limit_l_min -34
_diffrn_reflns_number 16944
_diffrn_reflns_theta_full 67.07
_diffrn_reflns_theta_max 67.07
_diffrn_reflns_theta_min 3.71
_exptl_absorpt_coefficient_mu 2.838
_exptl_absorpt_correction_T_max 0.9197
_exptl_absorpt_correction_T_min 0.6755
_exptl_absorpt_correction_type multi-scan
_exptl_absorpt_process_details 'Denzo (Otwinowski, Borek, Majewski & Minor, 2003)'
_exptl_crystal_colour colourless
_exptl_crystal_density_diffrn 1.399
_exptl_crystal_density_method 'not measured'
_exptl_crystal_description needle
_exptl_crystal_F_000 1904
_exptl_crystal_size_max 0.15
_exptl_crystal_size_mid 0.07
_exptl_crystal_size_min 0.03
_refine_diff_density_max 0.524
_refine_diff_density_min -0.412
_refine_diff_density_rms 0.058
_refine_ls_extinction_method none
_refine_ls_goodness_of_fit_ref 1.044
_refine_ls_hydrogen_treatment mixed
_refine_ls_matrix_type full
_refine_ls_number_parameters 272
_refine_ls_number_reflns 3832
_refine_ls_number_restraints 1
_refine_ls_restrained_S_all 1.044
_refine_ls_R_factor_all 0.0507
_refine_ls_R_factor_gt 0.0459
_refine_ls_shift/su_max 0.000
_refine_ls_shift/su_mean 0.000
_refine_ls_structure_factor_coef Fsqd
_refine_ls_weighting_details 'calc w=1/[\s^2^(Fo^2^)+(0.0764P)^2^+5.4981P] where P=(Fo^2^+2Fc^2^)/3'
_refine_ls_weighting_scheme calc
_refine_ls_wR_factor_gt 0.1286
_refine_ls_wR_factor_ref 0.1329
_reflns_number_gt 3403
_reflns_number_total 3832
_reflns_threshold_expression >2sigma(I)
_cod_data_source_file jo502753s_si_002.cif
_cod_data_source_block erk7260
_cod_depositor_comments 'Adding full bibliography for 4030573--4030578.cif.'
_cod_original_cell_volume 4373.6(2)
_cod_original_sg_symbol_H-M C2/c
_cod_database_code 4030576

loop_
_symmetry_equiv_pos_as_xyz
'x, y, z'
'-x, y, -z+1/2'
'x+1/2, y+1/2, z'
'-x+1/2, y+1/2, -z+1/2'
'-x, -y, -z'
'x, -y, z-1/2'
'-x+1/2, -y+1/2, -z'
'x+1/2, -y+1/2, z-1/2'

loop_
_atom_site_label
_atom_site_type_symbol
_atom_site_fract_x
_atom_site_fract_y
_atom_site_fract_z
_atom_site_U_iso_or_equiv
_atom_site_adp_type
_atom_site_occupancy
_atom_site_symmetry_multiplicity
_atom_site_calc_flag
_atom_site_refinement_flags
Si2 Si 0.13673(3) -0.18952(10) 0.01949(2) 0.0411(2) Uani 1 1 d .
Si1 Si 0.13507(3) 0.42346(10) 0.20716(2) 0.03871(19) Uani 1 1 d .
O1 O 0.03115(7) -0.0160(3) 0.06002(6) 0.0472(4) Uani 1 1 d D
H01 H 0.0327(16) -0.103(5) 0.0386(10) 0.086(12) Uiso 1 1 d D
S1 S 0.24845(3) 0.06767(13) 0.08692(3) 0.0598(2) Uani 1 1 d .
C7A C 0.18086(9) 0.0898(4) 0.09726(8) 0.0393(5) Uani 1 1 d .
C7 C 0.13253(10) -0.0077(4) 0.07047(8) 0.0381(5) Uani 1 1 d .
C6 C 0.08328(9) 0.0477(4) 0.08429(8) 0.0365(5) Uani 1 1 d .
C5 C 0.08159(9) 0.1758(3) 0.12378(8) 0.0347(5) Uani 1 1 d .
C4 C 0.13015(9) 0.2641(4) 0.15097(8) 0.0362(5) Uani 1 1 d .
C4A C 0.18060(9) 0.2238(4) 0.13572(8) 0.0385(5) Uani 1 1 d .
C3 C 0.23894(9) 0.3145(4) 0.15567(8) 0.0357(5) Uani 1 1 d .
H3 H 0.2482 0.4087 0.1811 0.043 Uiso 1 1 calc R
C2 C 0.27469(11) 0.2372(5) 0.13082(12) 0.0624(8) Uani 1 1 d .
H2 H 0.3128 0.2758 0.1376 0.075 Uiso 1 1 calc R
C21 C 0.14470(15) -0.0188(5) -0.03058(10) 0.0641(8) Uani 1 1 d .
H21A H 0.1761 0.0779 -0.0208 0.096 Uiso 1 1 calc R
H21B H 0.1107 0.0634 -0.0412 0.096 Uiso 1 1 calc R
H21C H 0.1515 -0.1085 -0.0558 0.096 Uiso 1 1 calc R
C22 C 0.19608(13) -0.3803(5) 0.03625(12) 0.0647(8) Uani 1 1 d .
H22A H 0.1963 -0.4787 0.0107 0.097 Uiso 1 1 calc R
H22B H 0.1918 -0.4599 0.0637 0.097 Uiso 1 1 calc R
H22C H 0.2311 -0.3018 0.0431 0.097 Uiso 1 1 calc R
C23 C 0.07315(13) -0.3626(5) 0.00181(11) 0.0628(8) Uani 1 1 d .
H23A H 0.0417 -0.2760 -0.0137 0.094 Uiso 1 1 calc R
H23B H 0.0642 -0.4284 0.0293 0.094 Uiso 1 1 calc R
H23C H 0.0805 -0.4731 -0.0193 0.094 Uiso 1 1 calc R
C11 C 0.18906(12) 0.2924(5) 0.25350(10) 0.0569(7) Uani 1 1 d .
H11A H 0.2232 0.2714 0.2421 0.085 Uiso 1 1 calc R
H11B H 0.1751 0.1550 0.2614 0.085 Uiso 1 1 calc R
H11C H 0.1969 0.3827 0.2810 0.085 Uiso 1 1 calc R
C12 C 0.15470(12) 0.7031(4) 0.19579(11) 0.0555(7) Uani 1 1 d .
H12A H 0.1255 0.7662 0.1720 0.083 Uiso 1 1 calc R
H12B H 0.1897 0.7027 0.1852 0.083 Uiso 1 1 calc R
H12C H 0.1591 0.7860 0.2243 0.083 Uiso 1 1 calc R
C13 C 0.06983(11) 0.4299(4) 0.23067(9) 0.0497(6) Uani 1 1 d .
H13A H 0.0768 0.5082 0.2599 0.075 Uiso 1 1 calc R
H13B H 0.0585 0.2848 0.2360 0.075 Uiso 1 1 calc R
H13C H 0.0402 0.4999 0.2084 0.075 Uiso 1 1 calc R
C31 C 0.02461(9) 0.2134(4) 0.13344(8) 0.0355(5) Uani 1 1 d .
F32 F 0.02295(7) -0.1185(3) 0.17064(7) 0.0651(5) Uani 1 1 d .
C32 C -0.00303(10) 0.0639(4) 0.15489(9) 0.0423(5) Uani 1 1 d .
F33 F -0.08146(8) -0.0540(3) 0.18346(7) 0.0769(6) Uani 1 1 d .
C33 C -0.05668(11) 0.0944(5) 0.16171(9) 0.0495(6) Uani 1 1 d .
F34 F -0.13740(6) 0.3073(4) 0.15122(6) 0.0780(6) Uani 1 1 d .
C34 C -0.08484(10) 0.2775(5) 0.14583(9) 0.0521(7) Uani 1 1 d .
F35 F -0.08686(9) 0.6105(3) 0.10843(7) 0.0840(6) Uani 1 1 d .
C35 C -0.05933(12) 0.4295(5) 0.12438(9) 0.0527(7) Uani 1 1 d .
F36 F 0.01843(8) 0.5491(3) 0.09674(6) 0.0657(5) Uani 1 1 d .
C36 C -0.00514(11) 0.3970(4) 0.11844(8) 0.0435(6) Uani 1 1 d .

loop_
_atom_site_aniso_label
_atom_site_aniso_U_11
_atom_site_aniso_U_22
_atom_site_aniso_U_33
_atom_site_aniso_U_23
_atom_site_aniso_U_13
_atom_site_aniso_U_12
Si2 0.0431(4) 0.0422(4) 0.0402(4) -0.0020(3) 0.0138(3) 0.0042(3)
Si1 0.0373(3) 0.0384(4) 0.0384(3) -0.0028(3) 0.0032(3) 0.0042(3)
O1 0.0335(8) 0.0549(10) 0.0517(10) -0.0178(9) 0.0056(7) -0.0025(8)
S1 0.0391(4) 0.0718(5) 0.0710(5) -0.0090(4) 0.0170(3) 0.0033(3)
C7A 0.0322(11) 0.0419(12) 0.0451(13) 0.0023(10) 0.0107(10) 0.0034(9)
C7 0.0371(12) 0.0383(12) 0.0397(12) -0.0005(10) 0.0099(9) 0.0030(9)
C6 0.0331(11) 0.0354(11) 0.0403(12) 0.0009(9) 0.0059(9) -0.0001(9)
C5 0.0336(11) 0.0339(11) 0.0371(11) 0.0013(9) 0.0088(9) 0.0022(9)
C4 0.0340(11) 0.0353(11) 0.0386(12) 0.0025(9) 0.0065(9) 0.0023(9)
C4A 0.0315(11) 0.0404(12) 0.0421(12) 0.0016(10) 0.0045(9) -0.0010(9)
C3 0.0264(10) 0.0432(12) 0.0368(11) -0.0019(9) 0.0055(9) 0.0024(9)
C2 0.0330(13) 0.0684(18) 0.083(2) 0.0029(16) 0.0054(13) -0.0031(13)
C21 0.082(2) 0.0648(18) 0.0469(16) 0.0051(14) 0.0167(15) 0.0032(16)
C22 0.0654(19) 0.0540(16) 0.075(2) -0.0073(15) 0.0156(16) 0.0160(14)
C23 0.0632(17) 0.0656(18) 0.0639(18) -0.0249(15) 0.0229(14) -0.0100(15)
C11 0.0521(15) 0.0665(18) 0.0473(15) 0.0000(13) -0.0001(12) 0.0152(13)
C12 0.0477(15) 0.0430(14) 0.0727(19) -0.0036(13) 0.0061(13) 0.0012(11)
C13 0.0498(14) 0.0582(16) 0.0411(13) -0.0062(11) 0.0096(11) 0.0031(12)
C31 0.0328(11) 0.0365(11) 0.0367(11) -0.0057(9) 0.0060(9) 0.0027(9)
F32 0.0543(9) 0.0492(9) 0.0978(13) 0.0245(9) 0.0296(9) 0.0115(7)
C32 0.0371(12) 0.0415(13) 0.0487(13) 0.0001(10) 0.0098(10) 0.0039(10)
F33 0.0569(10) 0.0847(13) 0.0993(14) 0.0067(11) 0.0393(10) -0.0126(9)
C33 0.0392(13) 0.0628(16) 0.0493(14) -0.0038(12) 0.0155(11) -0.0062(12)
F34 0.0366(8) 0.1298(17) 0.0696(11) -0.0096(11) 0.0158(8) 0.0233(10)
C34 0.0321(12) 0.0807(19) 0.0428(13) -0.0113(13) 0.0065(10) 0.0150(13)
F35 0.0853(13) 0.0899(13) 0.0793(12) 0.0186(11) 0.0232(10) 0.0585(11)
C35 0.0507(15) 0.0643(17) 0.0413(13) -0.0009(12) 0.0058(11) 0.0284(13)
F36 0.0804(12) 0.0481(9) 0.0759(11) 0.0181(8) 0.0327(9) 0.0171(8)
C36 0.0473(13) 0.0449(13) 0.0393(12) 0.0011(10) 0.0112(10) 0.0085(11)

loop_
_atom_type_symbol
_atom_type_description
_atom_type_scat_dispersion_real
_atom_type_scat_dispersion_imag
_atom_type_scat_source
C C 0.0181 0.0091 'International Tables Vol C Tables 4.2.6.8 and 6.1.1.4'
H H 0.0000 0.0000 'International Tables Vol C Tables 4.2.6.8 and 6.1.1.4'
O O 0.0492 0.0322 'International Tables Vol C Tables 4.2.6.8 and 6.1.1.4'
F F 0.0727 0.0534 'International Tables Vol C Tables 4.2.6.8 and 6.1.1.4'
Si Si 0.2541 0.3302 'International Tables Vol C Tables 4.2.6.8 and 6.1.1.4'
S S 0.3331 0.5567 'International Tables Vol C Tables 4.2.6.8 and 6.1.1.4'

loop_
_geom_angle_atom_site_label_1
_geom_angle_atom_site_label_2
_geom_angle_atom_site_label_3
_geom_angle
C21 Si2 C22 111.79(16)
C21 Si2 C23 109.41(16)
C22 Si2 C23 104.81(16)
C21 Si2 C7 108.08(13)
C22 Si2 C7 110.17(13)
C23 Si2 C7 112.62(12)
C12 Si1 C13 108.57(13)
C12 Si1 C11 111.93(14)
C13 Si1 C11 105.41(13)
C12 Si1 C4 107.88(12)
C13 Si1 C4 115.36(11)
C11 Si1 C4 107.75(12)
C6 O1 H01 113(3)
C2 S1 C7A 92.16(13)
C4A C7A C7 124.0(2)
C4A C7A S1 110.59(17)
C7 C7A S1 125.39(18)
C6 C7 C7A 113.7(2)
C6 C7 Si2 124.93(18)
C7A C7 Si2 121.30(17)
O1 C6 C7 122.5(2)
O1 C6 C5 113.71(19)
C7 C6 C5 123.8(2)
C4 C5 C6 121.6(2)
C4 C5 C31 122.7(2)
C6 C5 C31 115.69(19)
C5 C4 C4A 116.0(2)
C5 C4 Si1 126.26(17)
C4A C4 Si1 117.71(16)
C7A C4A C4 120.7(2)
C7A C4A C3 111.46(19)
C4 C4A C3 127.8(2)
C2 C3 C4A 108.6(2)
C2 C3 H3 125.7
C4A C3 H3 125.7
C3 C2 S1 117.2(2)
C3 C2 H2 121.4
S1 C2 H2 121.4
Si2 C21 H21A 109.5
Si2 C21 H21B 109.5
H21A C21 H21B 109.5
Si2 C21 H21C 109.5
H21A C21 H21C 109.5
H21B C21 H21C 109.5
Si2 C22 H22A 109.5
Si2 C22 H22B 109.5
H22A C22 H22B 109.5
Si2 C22 H22C 109.5
H22A C22 H22C 109.5
H22B C22 H22C 109.5
Si2 C23 H23A 109.5
Si2 C23 H23B 109.5
H23A C23 H23B 109.5
Si2 C23 H23C 109.5
H23A C23 H23C 109.5
H23B C23 H23C 109.5
Si1 C11 H11A 109.5
Si1 C11 H11B 109.5
H11A C11 H11B 109.5
Si1 C11 H11C 109.5
H11A C11 H11C 109.5
H11B C11 H11C 109.5
Si1 C12 H12A 109.5
Si1 C12 H12B 109.5
H12A C12 H12B 109.5
Si1 C12 H12C 109.5
H12A C12 H12C 109.5
H12B C12 H12C 109.5
Si1 C13 H13A 109.5
Si1 C13 H13B 109.5
H13A C13 H13B 109.5
Si1 C13 H13C 109.5
H13A C13 H13C 109.5
H13B C13 H13C 109.5
C36 C31 C32 115.7(2)
C36 C31 C5 121.2(2)
C32 C31 C5 122.9(2)
F32 C32 C33 117.6(2)
F32 C32 C31 119.5(2)
C33 C32 C31 122.9(2)
F33 C33 C34 119.8(2)
F33 C33 C32 120.7(3)
C34 C33 C32 119.4(2)
F34 C34 C35 120.1(3)
F34 C34 C33 120.1(3)
C35 C34 C33 119.8(2)
F35 C35 C34 120.2(2)
F35 C35 C36 119.9(3)
C34 C35 C36 119.9(2)
F36 C36 C31 119.5(2)
F36 C36 C35 118.2(2)
C31 C36 C35 122.3(2)

loop_
_geom_bond_atom_site_label_1
_geom_bond_atom_site_label_2
_geom_bond_distance
Si2 C21 1.859(3)
Si2 C22 1.860(3)
Si2 C23 1.872(3)
Si2 C7 1.898(2)
Si1 C12 1.861(3)
Si1 C13 1.865(3)
Si1 C11 1.870(3)
Si1 C4 1.908(2)
O1 C6 1.378(3)
O1 H01 0.840(19)
S1 C2 1.686(3)
S1 C7A 1.744(2)
C7A C4A 1.407(3)
C7A C7 1.410(3)
C7 C6 1.391(3)
C6 C5 1.416(3)
C5 C4 1.395(3)
C5 C31 1.495(3)
C4 C4A 1.419(3)
C4A C3 1.529(3)
C3 C2 1.340(4)
C3 H3 0.9400
C2 H2 0.9400
C21 H21A 0.9700
C21 H21B 0.9700
C21 H21C 0.9700
C22 H22A 0.9700
C22 H22B 0.9700
C22 H22C 0.9700
C23 H23A 0.9700
C23 H23B 0.9700
C23 H23C 0.9700
C11 H11A 0.9700
C11 H11B 0.9700
C11 H11C 0.9700
C12 H12A 0.9700
C12 H12B 0.9700
C12 H12C 0.9700
C13 H13A 0.9700
C13 H13B 0.9700
C13 H13C 0.9700
C31 C36 1.379(3)
C31 C32 1.380(3)
F32 C32 1.338(3)
C32 C33 1.379(3)
F33 C33 1.341(3)
C33 C34 1.365(4)
F34 C34 1.338(3)
C34 C35 1.361(4)
F35 C35 1.348(3)
C35 C36 1.385(4)
F36 C36 1.340(3)

loop_
_geom_hbond_atom_site_label_D
_geom_hbond_atom_site_label_H
_geom_hbond_atom_site_label_A
_geom_hbond_distance_DH
_geom_hbond_distance_HA
_geom_hbond_distance_DA
_geom_hbond_angle_DHA
_geom_hbond_site_symmetry_A
O1 H01 F36 0.840(19) 2.83(4) 2.965(3) 91(3) 1_545

loop_
_geom_torsion_atom_site_label_1
_geom_torsion_atom_site_label_2
_geom_torsion_atom_site_label_3
_geom_torsion_atom_site_label_4
_geom_torsion
C2 S1 C7A C4A -1.9(2)
C2 S1 C7A C7 176.7(2)
C4A C7A C7 C6 2.5(3)
S1 C7A C7 C6 -175.83(18)
C4A C7A C7 Si2 -179.21(18)
S1 C7A C7 Si2 2.4(3)
C21 Si2 C7 C6 101.2(2)
C22 Si2 C7 C6 -136.4(2)
C23 Si2 C7 C6 -19.8(3)
C21 Si2 C7 C7A -76.9(2)
C22 Si2 C7 C7A 45.5(2)
C23 Si2 C7 C7A 162.1(2)
C7A C7 C6 O1 174.2(2)
Si2 C7 C6 O1 -4.0(3)
C7A C7 C6 C5 -4.8(3)
Si2 C7 C6 C5 176.96(17)
O1 C6 C5 C4 -176.5(2)
C7 C6 C5 C4 2.7(4)
O1 C6 C5 C31 2.1(3)
C7 C6 C5 C31 -178.7(2)
C6 C5 C4 C4A 2.1(3)
C31 C5 C4 C4A -176.4(2)
C6 C5 C4 Si1 -175.63(17)
C31 C5 C4 Si1 5.9(3)
C12 Si1 C4 C5 -113.6(2)
C13 Si1 C4 C5 7.9(2)
C11 Si1 C4 C5 125.3(2)
C12 Si1 C4 C4A 68.7(2)
C13 Si1 C4 C4A -169.74(18)
C11 Si1 C4 C4A -52.3(2)
C7 C7A C4A C4 2.0(4)
S1 C7A C4A C4 -179.44(18)
C7 C7A C4A C3 -176.8(2)
S1 C7A C4A C3 1.8(2)
C5 C4 C4A C7A -4.2(3)
Si1 C4 C4A C7A 173.65(18)
C5 C4 C4A C3 174.3(2)
Si1 C4 C4A C3 -7.8(3)
C7A C4A C3 C2 -0.8(3)
C4 C4A C3 C2 -179.4(2)
C4A C3 C2 S1 -0.7(3)
C7A S1 C2 C3 1.5(3)
C4 C5 C31 C36 81.9(3)
C6 C5 C31 C36 -96.7(3)
C4 C5 C31 C32 -102.4(3)
C6 C5 C31 C32 79.0(3)
C36 C31 C32 F32 -179.7(2)
C5 C31 C32 F32 4.4(4)
C36 C31 C32 C33 -0.8(4)
C5 C31 C32 C33 -176.7(2)
F32 C32 C33 F33 0.1(4)
C31 C32 C33 F33 -178.8(2)
F32 C32 C33 C34 -179.5(2)
C31 C32 C33 C34 1.6(4)
F33 C33 C34 F34 -1.2(4)
C32 C33 C34 F34 178.4(2)
F33 C33 C34 C35 179.0(2)
C32 C33 C34 C35 -1.4(4)
F34 C34 C35 F35 -0.1(4)
C33 C34 C35 F35 179.8(2)
F34 C34 C35 C36 -179.3(2)
C33 C34 C35 C36 0.5(4)
C32 C31 C36 F36 -179.2(2)
C5 C31 C36 F36 -3.2(3)
C32 C31 C36 C35 -0.1(4)
C5 C31 C36 C35 175.9(2)
F35 C35 C36 F36 0.1(4)
C34 C35 C36 F36 179.3(2)
F35 C35 C36 C31 -179.0(2)
C34 C35 C36 C31 0.2(4)
